data_4519470
loop_
_publ_author_name
'Abdel Rahman Al Ahmad'
'Thierry Maris'
'Christian Pellerin'
'James D. Wuest'

_publ_section_title
;
 Adding a Pinch of Salt: Using Ionic Mixed-Crystal Seeds to Search for New
 Solid Forms
;
_journal_name_full 'Crystal Growth & Design'
_journal_page_first 7472
_journal_page_last 7481
_journal_paper_doi 10.1021/acs.cgd.3c00884
_journal_volume 23
_journal_year 2023
_chemical_formula_moiety 'C12 H14 N2, 1.854(Br), 0.146(Cl)'
_chemical_formula_sum 'C12 H14 Br1.85 Cl0.15 N2'
_chemical_formula_weight 339.62
_chemical_name_common
;
Paraquat Bromide Chloride 1.85:0.15
;
_chemical_name_systematic
;
1,1'-dimethyl-4,4'-bipyridin-1-ium bromide chloride
;
_space_group_crystal_system monoclinic
_space_group_IT_number 14
_space_group_name_Hall '-P 2ybc'
_space_group_name_H-M_alt 'P 1 21/c 1'
_atom_sites_solution_hydrogens difmap
_atom_sites_solution_primary direct
_cell_angle_alpha 90
_cell_angle_beta 96.173(2)
_cell_angle_gamma 90
_cell_formula_units_Z 2
_cell_length_a 5.9125(2)
_cell_length_b 8.0749(3)
_cell_length_c 13.4343(6)
_cell_measurement_reflns_used 5041
_cell_measurement_temperature 150
_cell_measurement_theta_max 54.859
_cell_measurement_theta_min 2.879
_cell_volume 637.67(4)
_computing_cell_refinement
;
SAINT (2020) V8.40B; Integration Software for Single Crystal Data.
Bruker AXS Inc., Madison, WI 53719-1173.
;
_computing_data_collection
;
APEX 3 (2019) Bruker AXS Inc., Madison, WI 53719-1173.
;
_computing_data_reduction
;
SAINT (2020) V8.40B; Integration Software for Single Crystal Data.
Bruker AXS Inc., Madison, WI 53719-1173.
;
_computing_molecular_graphics 'Olex2 1.5 (Dolomanov et al., 2009)'
_computing_publication_material 'Olex2 1.5 (Dolomanov et al., 2009)'
_computing_structure_refinement 'XL  (Sheldrick, 2008)'
_computing_structure_solution 'SHELXT 2018/2 (Sheldrick, 2018)'
_diffrn_ambient_temperature 150
_diffrn_detector 'CMOS Area detector'
_diffrn_detector_area_resol_mean 10.42
_diffrn_detector_type 'Bruker CMOS Photon III '
_diffrn_measured_fraction_theta_full 0.991
_diffrn_measured_fraction_theta_max 0.988
_diffrn_measurement_device 'k-geometry diffractometer'
_diffrn_measurement_device_type 'Bruker Venture Metaljet'
_diffrn_measurement_method '\w and \f scans'
_diffrn_radiation_collimation 'Focusing mirrors'
_diffrn_radiation_monochromator 'Helios MX Mirror Optics'
_diffrn_radiation_probe x-ray
_diffrn_radiation_type 'Ga K\a'
_diffrn_radiation_wavelength 1.34139
_diffrn_reflns_av_R_equivalents 0.0230
_diffrn_reflns_av_unetI/netI 0.0175
_diffrn_reflns_Laue_measured_fraction_full 0.991
_diffrn_reflns_Laue_measured_fraction_max 0.988
_diffrn_reflns_limit_h_max 7
_diffrn_reflns_limit_h_min -7
_diffrn_reflns_limit_k_max 9
_diffrn_reflns_limit_k_min -9
_diffrn_reflns_limit_l_max 16
_diffrn_reflns_limit_l_min -16
_diffrn_reflns_number 5857
_diffrn_reflns_point_group_measured_fraction_full 0.991
_diffrn_reflns_point_group_measured_fraction_max 0.988
_diffrn_reflns_theta_full 53.594
_diffrn_reflns_theta_max 54.845
_diffrn_reflns_theta_min 5.570
_diffrn_source 'Metal Jet'
_diffrn_source_current 2.86
_diffrn_source_power 0.19937059999999998
_diffrn_source_target Ga
_diffrn_source_type 'Gallium Liquid Metal Jet Source'
_diffrn_source_voltage 69.71
_exptl_absorpt_coefficient_mu 5.037
_exptl_absorpt_correction_T_max 0.1123
_exptl_absorpt_correction_T_min 0.0312
_exptl_absorpt_correction_type multi-scan
_exptl_absorpt_process_details
;
SADABS-2016/2 (Bruker,2016/2) was used for absorption correction.
wR2(int) was 0.0991 before and 0.0497 after correction.
The Ratio of minimum to maximum transmission is 0.2778.
The \l/2 correction factor is Not present.
;
_exptl_crystal_colour 'clear light colourless'
_exptl_crystal_colour_lustre clear
_exptl_crystal_colour_modifier light
_exptl_crystal_colour_primary colourless
_exptl_crystal_density_diffrn 1.769
_exptl_crystal_description Block
_exptl_crystal_F_000 335
_exptl_crystal_size_max 0.27
_exptl_crystal_size_mid 0.12
_exptl_crystal_size_min 0.04
_refine_diff_density_max 0.272
_refine_diff_density_min -0.226
_refine_diff_density_rms 0.047
_refine_ls_extinction_coef .
_refine_ls_extinction_method none
_refine_ls_goodness_of_fit_ref 1.107
_refine_ls_hydrogen_treatment refall
_refine_ls_matrix_type full
_refine_ls_number_parameters 105
_refine_ls_number_reflns 1195
_refine_ls_number_restraints 0
_refine_ls_restrained_S_all 1.107
_refine_ls_R_factor_all 0.0187
_refine_ls_R_factor_gt 0.0176
_refine_ls_shift/su_max 0.001
_refine_ls_shift/su_mean 0.000
_refine_ls_structure_factor_coef Fsqd
_refine_ls_weighting_details 'w=1/[\s^2^(Fo^2^)+(0.0306P)^2^+0.1638P] where P=(Fo^2^+2Fc^2^)/3'
_refine_ls_weighting_scheme calc
_refine_ls_wR_factor_gt 0.0523
_refine_ls_wR_factor_ref 0.0531
_reflns_Friedel_coverage 0.000
_reflns_Friedel_fraction_full .
_reflns_Friedel_fraction_max .
_reflns_number_gt 1132
_reflns_number_total 1195
_reflns_threshold_expression 'I > 2\s(I)'
_cod_data_source_file S27_Pq-Br_1_85_Cl_0_15_P21_c.cif
_cod_data_source_block jw25471
_cod_database_code 4519470

loop_
_space_group_symop_id
_space_group_symop_operation_xyz
1 'x, y, z'
2 '-x, y+1/2, -z+1/2'
3 '-x, -y, -z'
4 'x, -y-1/2, z-1/2'

loop_
_atom_site_label
_atom_site_type_symbol
_atom_site_fract_x
_atom_site_fract_y
_atom_site_fract_z
_atom_site_U_iso_or_equiv
_atom_site_adp_type
_atom_site_occupancy
_atom_site_site_symmetry_order
_atom_site_calc_flag
_atom_site_refinement_flags_posn
_atom_site_refinement_flags_adp
_atom_site_refinement_flags_occupancy
_atom_site_disorder_assembly
_atom_site_disorder_group
Br1 Br 0.8241(2) 0.58311(17) 0.32402(6) 0.03848(15) Uani 0.927(5) 1 d . . P A 1
Cl1 Cl 0.827(7) 0.581(5) 0.338(2) 0.03848(15) Uani 0.073(5) 1 d . . P A 2
C1 C 0.6377(3) 0.1823(2) 0.36057(13) 0.0395(4) Uani 1 1 d . . . . .
H1 H 0.570(4) 0.208(3) 0.2944(17) 0.043(5) Uiso 1 1 d . . . . .
N1 N 0.5178(3) 0.24439(18) 0.43185(11) 0.0363(4) Uani 1 1 d . . . . .
C2 C 0.8245(4) 0.0844(2) 0.38537(15) 0.0398(5) Uani 1 1 d . . . . .
H2 H 0.907(5) 0.042(3) 0.3346(18) 0.053(6) Uiso 1 1 d . . . . .
C3 C 0.8973(3) 0.0508(2) 0.48562(14) 0.0353(4) Uani 1 1 d . . . . .
C4 C 0.7693(3) 0.1178(2) 0.55786(14) 0.0379(4) Uani 1 1 d . . . . .
H4 H 0.814(4) 0.095(2) 0.6267(18) 0.045(6) Uiso 1 1 d . . . . .
C5 C 0.5814(3) 0.2118(2) 0.52924(14) 0.0384(4) Uani 1 1 d . . . . .
H5 H 0.484(4) 0.253(3) 0.5754(17) 0.044(6) Uiso 1 1 d . . . . .
C6 C 0.3183(3) 0.3518(3) 0.40178(16) 0.0417(5) Uani 1 1 d . . . . .
H6A H 0.365(5) 0.451(3) 0.374(2) 0.066(8) Uiso 1 1 d . . . . .
H6B H 0.219(4) 0.293(3) 0.3475(18) 0.050(6) Uiso 1 1 d . . . . .
H6C H 0.228(4) 0.374(3) 0.4598(19) 0.054(6) Uiso 1 1 d . . . . .

loop_
_atom_site_aniso_label
_atom_site_aniso_U_11
_atom_site_aniso_U_22
_atom_site_aniso_U_33
_atom_site_aniso_U_23
_atom_site_aniso_U_13
_atom_site_aniso_U_12
Br1 0.03728(16) 0.04458(17) 0.0345(3) 0.0005(3) 0.0079(2) 0.00233(8)
Cl1 0.03728(16) 0.04458(17) 0.0345(3) 0.0005(3) 0.0079(2) 0.00233(8)
C1 0.0391(10) 0.0455(10) 0.0342(9) 0.0027(8) 0.0055(7) -0.0002(8)
N1 0.0339(8) 0.0360(8) 0.0394(8) -0.0007(6) 0.0052(6) -0.0030(6)
C2 0.0365(10) 0.0473(11) 0.0366(10) -0.0004(7) 0.0087(8) -0.0003(7)
C3 0.0348(10) 0.0351(8) 0.0368(9) -0.0004(7) 0.0068(7) -0.0053(7)
C4 0.0404(11) 0.0403(9) 0.0334(9) -0.0023(7) 0.0052(7) -0.0010(8)
C5 0.0391(10) 0.0391(9) 0.0376(9) -0.0039(7) 0.0072(7) -0.0016(7)
C6 0.0382(10) 0.0421(11) 0.0448(11) 0.0011(9) 0.0045(8) 0.0034(8)

loop_
_atom_type_symbol
_atom_type_description
_atom_type_scat_dispersion_real
_atom_type_scat_dispersion_imag
_atom_type_scat_source
C C 0.0137 0.0067 'International Tables Vol C Tables 4.2.6.8 and 6.1.1.4'
H H 0.0000 0.0000 'International Tables Vol C Tables 4.2.6.8 and 6.1.1.4'
Br Br -0.9338 1.0006 'International Tables Vol C Tables 4.2.6.8 and 6.1.1.4'
Cl Cl 0.3281 0.5435 'International Tables Vol C Tables 4.2.6.8 and 6.1.1.4'
N N 0.0241 0.0134 'International Tables Vol C Tables 4.2.6.8 and 6.1.1.4'

loop_
_geom_angle_atom_site_label_1
_geom_angle_atom_site_label_2
_geom_angle_atom_site_label_3
_geom_angle
_geom_angle_site_symmetry_1
_geom_angle_site_symmetry_3
N1 C1 H1 112.4(13) . .
N1 C1 C2 120.91(17) . .
C2 C1 H1 126.5(13) . .
C1 N1 C6 119.14(16) . .
C5 N1 C1 120.27(16) . .
C5 N1 C6 120.58(15) . .
C1 C2 H2 120.0(16) . .
C1 C2 C3 120.24(18) . .
C3 C2 H2 119.7(16) . .
C2 C3 C3 121.2(2) . 3_756
C2 C3 C4 117.37(18) . .
C4 C3 C3 121.4(2) . 3_756
C3 C4 H4 119.2(14) . .
C5 C4 C3 120.19(18) . .
C5 C4 H4 120.6(14) . .
N1 C5 C4 121.00(17) . .
N1 C5 H5 116.1(13) . .
C4 C5 H5 122.8(13) . .
N1 C6 H6A 110.4(18) . .
N1 C6 H6B 107.6(13) . .
N1 C6 H6C 111.5(14) . .
H6A C6 H6B 107(2) . .
H6A C6 H6C 111(2) . .
H6B C6 H6C 109.4(19) . .

loop_
_geom_bond_atom_site_label_1
_geom_bond_atom_site_label_2
_geom_bond_distance
_geom_bond_site_symmetry_2
C1 H1 0.96(2) .
C1 N1 1.348(2) .
C1 C2 1.370(3) .
N1 C5 1.348(2) .
N1 C6 1.484(2) .
C2 H2 0.95(3) .
C2 C3 1.396(3) .
C3 C3 1.482(4) 3_756
C3 C4 1.402(3) .
C4 H4 0.95(2) .
C4 C5 1.367(3) .
C5 H5 0.95(2) .
C6 H6A 0.94(3) .
C6 H6B 1.01(2) .
C6 H6C 1.01(3) .

loop_
_geom_torsion_atom_site_label_1
_geom_torsion_atom_site_label_2
_geom_torsion_atom_site_label_3
_geom_torsion_atom_site_label_4
_geom_torsion
_geom_torsion_site_symmetry_1
_geom_torsion_site_symmetry_2
_geom_torsion_site_symmetry_3
_geom_torsion_site_symmetry_4
C1 N1 C5 C4 0.9(3) . . . .
C1 C2 C3 C3 -178.2(2) . . . 3_756
C1 C2 C3 C4 1.4(3) . . . .
N1 C1 C2 C3 -1.7(3) . . . .
C2 C1 N1 C5 0.5(3) . . . .
C2 C1 N1 C6 179.19(18) . . . .
C2 C3 C4 C5 0.0(3) . . . .
C3 C3 C4 C5 179.7(2) 3_756 . . .
C3 C4 C5 N1 -1.2(3) . . . .
C6 N1 C5 C4 -177.71(17) . . . .

_cod_database_fobs_code 4519470
